data_2221320
loop_
_publ_author_name
'Kong, Ling-Qian'

_publ_section_title
;
 (<i>E</i>)-2-[(6-Ethoxybenzothiazol-2-yl)iminomethyl]-6-methoxyphenol
;
_journal_coeditor_code CV2526
_journal_issue 4
_journal_name_full 'Acta Crystallographica Section E'
_journal_page_first o832
_journal_paper_doi 10.1107/S1600536809009337
_journal_volume 65
_journal_year 2009
_chemical_formula_iupac 'C17 H16 N2 O3 S'
_chemical_formula_moiety 'C17 H16 N2 O3 S'
_chemical_formula_sum 'C17 H16 N2 O3 S'
_chemical_formula_weight 328.38
_chemical_name_systematic
;
(<i>E</i>)-2-[(6-Ethoxybenzothiazol-2-yl)iminomethyl]-6-methoxyphenol
;
_space_group_IT_number 2
_symmetry_cell_setting triclinic
_symmetry_space_group_name_Hall '-P 1'
_symmetry_space_group_name_H-M 'P -1'
_atom_sites_solution_hydrogens geom
_atom_sites_solution_primary direct
_atom_sites_solution_secondary difmap
_audit_creation_method SHELXL97
_cell_angle_alpha 85.479(4)
_cell_angle_beta 83.693(5)
_cell_angle_gamma 76.486(3)
_cell_formula_units_Z 2
_cell_length_a 6.0178(14)
_cell_length_b 10.941(3)
_cell_length_c 12.164(3)
_cell_measurement_reflns_used 982
_cell_measurement_temperature 298(2)
_cell_measurement_theta_max 22.26
_cell_measurement_theta_min 2.62
_cell_volume 772.8(3)
_computing_cell_refinement 'SMART (Siemens, 1996)'
_computing_data_collection 'SMART (Siemens, 1996)'
_computing_data_reduction 'SAINT (Siemens, 1996)'
_computing_molecular_graphics 'SHELXTL (Sheldrick, 2008)'
_computing_publication_material 'SHELXTL (Sheldrick, 2008)'
_computing_structure_refinement 'SHELXL97 (Sheldrick, 2008)'
_computing_structure_solution 'SHELXS97 (Sheldrick, 2008)'
_diffrn_ambient_temperature 298(2)
_diffrn_measured_fraction_theta_full 0.993
_diffrn_measured_fraction_theta_max 0.993
_diffrn_measurement_device_type 'Bruker SMART APEX'
_diffrn_measurement_method '\f and \w'
_diffrn_radiation_monochromator graphite
_diffrn_radiation_source 'fine-focus sealed tube'
_diffrn_radiation_type MoK\a
_diffrn_radiation_wavelength 0.71073
_diffrn_reflns_av_R_equivalents 0.0196
_diffrn_reflns_av_sigmaI/netI 0.0430
_diffrn_reflns_limit_h_max 7
_diffrn_reflns_limit_h_min -7
_diffrn_reflns_limit_k_max 12
_diffrn_reflns_limit_k_min -12
_diffrn_reflns_limit_l_max 9
_diffrn_reflns_limit_l_min -14
_diffrn_reflns_number 4102
_diffrn_reflns_theta_full 25.05
_diffrn_reflns_theta_max 25.05
_diffrn_reflns_theta_min 1.69
_exptl_absorpt_coefficient_mu 0.226
_exptl_absorpt_correction_T_max 0.9866
_exptl_absorpt_correction_T_min 0.9734
_exptl_absorpt_correction_type multi-scan
_exptl_absorpt_process_details '(SADABS; Sheldrick, 1996)'
_exptl_crystal_colour yellow
_exptl_crystal_density_diffrn 1.411
_exptl_crystal_density_method 'not measured'
_exptl_crystal_description block
_exptl_crystal_F_000 344
_exptl_crystal_size_max 0.12
_exptl_crystal_size_mid 0.08
_exptl_crystal_size_min 0.06
_refine_diff_density_max 0.176
_refine_diff_density_min -0.206
_refine_ls_extinction_method none
_refine_ls_goodness_of_fit_ref 1.028
_refine_ls_hydrogen_treatment constr
_refine_ls_matrix_type full
_refine_ls_number_parameters 209
_refine_ls_number_reflns 2720
_refine_ls_number_restraints 0
_refine_ls_restrained_S_all 1.028
_refine_ls_R_factor_all 0.0683
_refine_ls_R_factor_gt 0.0436
_refine_ls_shift/su_max 0.000
_refine_ls_shift/su_mean 0.000
_refine_ls_structure_factor_coef Fsqd
_refine_ls_weighting_details 'calc w = 1/[\s^2^(Fo^2^)+(0.0548P)^2^+0.0301P] where P=(Fo^2^+2Fc^2^)/3'
_refine_ls_weighting_scheme calc
_refine_ls_wR_factor_gt 0.1006
_refine_ls_wR_factor_ref 0.1143
_reflns_number_gt 1911
_reflns_number_total 2720
_reflns_threshold_expression I>2\s(I)
_cod_data_source_file cv2526.cif
_cod_data_source_block I
_cod_original_cell_volume 772.9(3)
_cod_database_code 2221320
_cod_database_fobs_code 2221320

loop_
_symmetry_equiv_pos_as_xyz
'x, y, z'
'-x, -y, -z'

loop_
_atom_site_type_symbol
_atom_site_label
_atom_site_fract_x
_atom_site_fract_y
_atom_site_fract_z
_atom_site_U_iso_or_equiv
_atom_site_adp_type
_atom_site_calc_flag
_atom_site_refinement_flags
_atom_site_occupancy
_atom_site_disorder_assembly
_atom_site_disorder_group
S S1 0.46082(11) 0.40652(6) 0.37670(5) 0.0489(2) Uani d . 1 . .
O O1 0.8898(3) 0.68081(19) 0.43648(14) 0.0622(5) Uani d . 1 . .
H H1 0.8120 0.6363 0.4157 0.093 Uiso calc R 1 . .
O O2 1.1451(3) 0.83142(17) 0.47463(15) 0.0609(5) Uani d . 1 . .
O O3 -0.0448(3) 0.15300(16) 0.22235(13) 0.0528(5) Uani d . 1 . .
N N1 0.7555(3) 0.54862(17) 0.29849(16) 0.0439(5) Uani d . 1 . .
N N2 0.5822(3) 0.45416(18) 0.16878(16) 0.0447(5) Uani d . 1 . .
C C1 1.0271(4) 0.7137(2) 0.3503(2) 0.0437(6) Uani d . 1 . .
C C2 1.0358(4) 0.6701(2) 0.2444(2) 0.0413(6) Uani d . 1 . .
C C3 1.1832(4) 0.7085(2) 0.1588(2) 0.0498(7) Uani d . 1 . .
H H3 1.1915 0.6787 0.0886 0.060 Uiso calc R 1 . .
C C4 1.3155(4) 0.7898(2) 0.1772(2) 0.0539(7) Uani d . 1 . .
H H4 1.4111 0.8161 0.1194 0.065 Uiso calc R 1 . .
C C5 1.3068(4) 0.8329(2) 0.2824(2) 0.0518(7) Uani d . 1 . .
H H5 1.3978 0.8877 0.2945 0.062 Uiso calc R 1 . .
C C6 1.1657(4) 0.7957(2) 0.3686(2) 0.0458(6) Uani d . 1 . .
C C7 1.2911(5) 0.9082(3) 0.5008(2) 0.0687(9) Uani d . 1 . .
H H7A 1.4484 0.8668 0.4822 0.103 Uiso calc R 1 . .
H H7B 1.2668 0.9221 0.5786 0.103 Uiso calc R 1 . .
H H7C 1.2566 0.9876 0.4593 0.103 Uiso calc R 1 . .
C C8 0.8943(4) 0.5867(2) 0.2223(2) 0.0436(6) Uani d . 1 . .
H H8 0.9036 0.5596 0.1511 0.052 Uiso calc R 1 . .
C C9 0.6154(4) 0.4739(2) 0.2685(2) 0.0413(6) Uani d . 1 . .
C C10 0.4252(4) 0.3792(2) 0.17276(19) 0.0406(6) Uani d . 1 . .
C C11 0.3392(4) 0.3421(2) 0.27927(19) 0.0397(6) Uani d . 1 . .
C C12 0.1811(4) 0.2670(2) 0.2947(2) 0.0418(6) Uani d . 1 . .
H H12 0.1246 0.2435 0.3655 0.050 Uiso calc R 1 . .
C C13 0.1098(4) 0.2280(2) 0.2018(2) 0.0423(6) Uani d . 1 . .
C C14 0.1905(4) 0.2659(2) 0.0958(2) 0.0473(6) Uani d . 1 . .
H H14 0.1394 0.2394 0.0343 0.057 Uiso calc R 1 . .
C C15 0.3456(4) 0.3422(2) 0.0812(2) 0.0477(6) Uani d . 1 . .
H H15 0.3963 0.3686 0.0103 0.057 Uiso calc R 1 . .
C C16 -0.1092(4) 0.1015(2) 0.1306(2) 0.0520(7) Uani d . 1 . .
H H16A 0.0253 0.0516 0.0905 0.062 Uiso calc R 1 . .
H H16B -0.1827 0.1684 0.0805 0.062 Uiso calc R 1 . .
C C17 -0.2723(4) 0.0206(2) 0.1744(2) 0.0595(8) Uani d . 1 . .
H H17A -0.1959 -0.0472 0.2216 0.089 Uiso calc R 1 . .
H H17B -0.3230 -0.0133 0.1137 0.089 Uiso calc R 1 . .
H H17C -0.4023 0.0703 0.2160 0.089 Uiso calc R 1 . .

loop_
_atom_site_aniso_label
_atom_site_aniso_U_11
_atom_site_aniso_U_22
_atom_site_aniso_U_33
_atom_site_aniso_U_12
_atom_site_aniso_U_13
_atom_site_aniso_U_23
S1 0.0572(4) 0.0570(4) 0.0411(4) -0.0323(3) -0.0019(3) 0.0001(3)
O1 0.0725(13) 0.0819(14) 0.0470(11) -0.0529(11) 0.0118(9) -0.0104(10)
O2 0.0722(13) 0.0712(12) 0.0521(11) -0.0419(10) -0.0002(9) -0.0115(10)
O3 0.0598(11) 0.0620(11) 0.0476(10) -0.0381(9) 0.0015(8) -0.0062(9)
N1 0.0431(11) 0.0474(12) 0.0461(12) -0.0220(10) -0.0008(10) -0.0009(10)
N2 0.0443(12) 0.0506(12) 0.0429(12) -0.0211(10) 0.0007(9) -0.0006(10)
C1 0.0410(13) 0.0452(14) 0.0464(15) -0.0183(12) 0.0033(11) 0.0027(12)
C2 0.0393(13) 0.0419(14) 0.0443(14) -0.0154(11) -0.0021(11) 0.0033(11)
C3 0.0490(15) 0.0566(16) 0.0474(15) -0.0225(13) 0.0015(12) -0.0016(13)
C4 0.0519(16) 0.0616(17) 0.0519(16) -0.0289(14) 0.0097(13) 0.0014(14)
C5 0.0498(15) 0.0530(16) 0.0602(17) -0.0306(13) 0.0020(13) -0.0012(14)
C6 0.0473(14) 0.0462(14) 0.0473(15) -0.0183(12) -0.0024(12) -0.0025(12)
C7 0.081(2) 0.0717(19) 0.0689(19) -0.0453(17) -0.0054(16) -0.0165(16)
C8 0.0402(13) 0.0486(15) 0.0432(14) -0.0146(12) 0.0006(11) -0.0032(12)
C9 0.0391(13) 0.0418(14) 0.0453(15) -0.0158(11) -0.0010(11) -0.0010(12)
C10 0.0390(13) 0.0435(14) 0.0418(14) -0.0177(11) 0.0031(11) -0.0028(11)
C11 0.0414(13) 0.0401(13) 0.0394(13) -0.0140(11) -0.0008(11) -0.0035(11)
C12 0.0450(14) 0.0446(14) 0.0390(13) -0.0208(12) 0.0046(11) -0.0012(11)
C13 0.0403(13) 0.0423(14) 0.0475(15) -0.0181(11) 0.0011(11) -0.0024(12)
C14 0.0487(15) 0.0580(16) 0.0409(14) -0.0245(13) 0.0004(11) -0.0070(12)
C15 0.0490(15) 0.0600(16) 0.0381(14) -0.0248(13) 0.0042(11) -0.0014(12)
C16 0.0538(16) 0.0576(16) 0.0527(16) -0.0279(13) -0.0038(13) -0.0075(13)
C17 0.0587(17) 0.0564(17) 0.0731(19) -0.0333(14) -0.0030(15) -0.0058(15)

loop_
_atom_type_symbol
_atom_type_description
_atom_type_scat_dispersion_real
_atom_type_scat_dispersion_imag
_atom_type_scat_source
C C 0.0033 0.0016 'International Tables Vol C Tables 4.2.6.8 and 6.1.1.4'
H H 0.0000 0.0000 'International Tables Vol C Tables 4.2.6.8 and 6.1.1.4'
N N 0.0061 0.0033 'International Tables Vol C Tables 4.2.6.8 and 6.1.1.4'
O O 0.0106 0.0060 'International Tables Vol C Tables 4.2.6.8 and 6.1.1.4'
S S 0.1246 0.1234 'International Tables Vol C Tables 4.2.6.8 and 6.1.1.4'

loop_
_geom_angle_atom_site_label_1
_geom_angle_atom_site_label_2
_geom_angle_atom_site_label_3
_geom_angle_site_symmetry_1
_geom_angle_site_symmetry_3
_geom_angle
_geom_angle_publ_flag
C11 S1 C9 . . 88.69(11) ?
C1 O1 H1 . . 109.5 ?
C6 O2 C7 . . 117.7(2) ?
C13 O3 C16 . . 117.82(18) ?
C8 N1 C9 . . 118.2(2) ?
C9 N2 C10 . . 109.4(2) ?
O1 C1 C2 . . 122.7(2) ?
O1 C1 C6 . . 117.7(2) ?
C2 C1 C6 . . 119.6(2) ?
C3 C2 C1 . . 119.4(2) ?
C3 C2 C8 . . 119.6(2) ?
C1 C2 C8 . . 121.1(2) ?
C4 C3 C2 . . 120.6(2) ?
C4 C3 H3 . . 119.7 ?
C2 C3 H3 . . 119.7 ?
C3 C4 C5 . . 120.0(2) ?
C3 C4 H4 . . 120.0 ?
C5 C4 H4 . . 120.0 ?
C6 C5 C4 . . 120.8(2) ?
C6 C5 H5 . . 119.6 ?
C4 C5 H5 . . 119.6 ?
O2 C6 C5 . . 125.7(2) ?
O2 C6 C1 . . 114.7(2) ?
C5 C6 C1 . . 119.7(2) ?
O2 C7 H7A . . 109.5 ?
O2 C7 H7B . . 109.5 ?
H7A C7 H7B . . 109.5 ?
O2 C7 H7C . . 109.5 ?
H7A C7 H7C . . 109.5 ?
H7B C7 H7C . . 109.5 ?
N1 C8 C2 . . 121.9(2) ?
N1 C8 H8 . . 119.0 ?
C2 C8 H8 . . 119.0 ?
N2 C9 N1 . . 126.4(2) ?
N2 C9 S1 . . 117.12(17) ?
N1 C9 S1 . . 116.38(18) ?
C15 C10 N2 . . 124.9(2) ?
C15 C10 C11 . . 119.1(2) ?
N2 C10 C11 . . 115.9(2) ?
C12 C11 C10 . . 121.7(2) ?
C12 C11 S1 . . 129.48(19) ?
C10 C11 S1 . . 108.82(16) ?
C13 C12 C11 . . 118.0(2) ?
C13 C12 H12 . . 121.0 ?
C11 C12 H12 . . 121.0 ?
O3 C13 C12 . . 115.4(2) ?
O3 C13 C14 . . 123.7(2) ?
C12 C13 C14 . . 120.9(2) ?
C15 C14 C13 . . 120.6(2) ?
C15 C14 H14 . . 119.7 ?
C13 C14 H14 . . 119.7 ?
C14 C15 C10 . . 119.6(2) ?
C14 C15 H15 . . 120.2 ?
C10 C15 H15 . . 120.2 ?
O3 C16 C17 . . 107.7(2) ?
O3 C16 H16A . . 110.2 ?
C17 C16 H16A . . 110.2 ?
O3 C16 H16B . . 110.2 ?
C17 C16 H16B . . 110.2 ?
H16A C16 H16B . . 108.5 ?
C16 C17 H17A . . 109.5 ?
C16 C17 H17B . . 109.5 ?
H17A C17 H17B . . 109.5 ?
C16 C17 H17C . . 109.5 ?
H17A C17 H17C . . 109.5 ?
H17B C17 H17C . . 109.5 ?

loop_
_geom_bond_atom_site_label_1
_geom_bond_atom_site_label_2
_geom_bond_site_symmetry_2
_geom_bond_distance
_geom_bond_publ_flag
S1 C11 . 1.732(2) ?
S1 C9 . 1.743(2) ?
O1 C1 . 1.342(3) ?
O1 H1 . 0.8200 ?
O2 C6 . 1.361(3) ?
O2 C7 . 1.425(3) ?
O3 C13 . 1.370(3) ?
O3 C16 . 1.417(3) ?
N1 C8 . 1.289(3) ?
N1 C9 . 1.396(3) ?
N2 C9 . 1.293(3) ?
N2 C10 . 1.383(3) ?
C1 C2 . 1.399(3) ?
C1 C6 . 1.405(3) ?
C2 C3 . 1.397(3) ?
C2 C8 . 1.443(3) ?
C3 C4 . 1.370(3) ?
C3 H3 . 0.9300 ?
C4 C5 . 1.390(4) ?
C4 H4 . 0.9300 ?
C5 C6 . 1.373(3) ?
C5 H5 . 0.9300 ?
C7 H7A . 0.9600 ?
C7 H7B . 0.9600 ?
C7 H7C . 0.9600 ?
C8 H8 . 0.9300 ?
C10 C15 . 1.383(3) ?
C10 C11 . 1.407(3) ?
C11 C12 . 1.385(3) ?
C12 C13 . 1.382(3) ?
C12 H12 . 0.9300 ?
C13 C14 . 1.394(3) ?
C14 C15 . 1.380(3) ?
C14 H14 . 0.9300 ?
C15 H15 . 0.9300 ?
C16 C17 . 1.500(3) ?
C16 H16A . 0.9700 ?
C16 H16B . 0.9700 ?
C17 H17A . 0.9600 ?
C17 H17B . 0.9600 ?
C17 H17C . 0.9600 ?

loop_
_geom_hbond_atom_site_label_D
_geom_hbond_atom_site_label_H
_geom_hbond_atom_site_label_A
_geom_hbond_site_symmetry_A
_geom_hbond_distance_DH
_geom_hbond_distance_HA
_geom_hbond_distance_DA
_geom_hbond_angle_DHA
O1 H1 N1 . 0.82 1.88 2.606(3) 147
O1 H1 S1 2_666 0.82 2.92 3.1746(18) 100.2
C12 H12 O1 2_666 0.93 2.59 3.328(3) 136.1
C12 H12 O2 2_666 0.93 2.60 3.491(3) 160.4

loop_
_cod_related_entry_id
_cod_related_entry_database
_cod_related_entry_code
1 ChemSpider 24741965
